data_4333643
loop_
_publ_author_name
'Brandon Quillian'
'Evan E. Joslin'
'T. Brent Gunnoe'
'Michal Sabat'
'William H. Myers'

_publ_section_title
;
 2,2,2-Tris(pyrazolyl)ethoxide (EpOX) Ruthenium(II) Complexes,
 (EpOX)RuCl(L)(L'): Synthesis, Structure, and Reactivity
;
_journal_name_full 'Inorganic Chemistry'
_journal_page_first 1113
_journal_page_last 1121
_journal_paper_doi 10.1021/ic3024474
_journal_volume 52
_journal_year 2013
_chemical_formula_sum 'C25 H35 Cl7 N6 O7 P2 Ru'
_chemical_formula_weight 942.75
_chemical_name_systematic
; 
 ? 
;
_space_group_IT_number 14
_symmetry_cell_setting monoclinic
_symmetry_space_group_name_Hall '-P 2ybc'
_symmetry_space_group_name_H-M 'P 1 21/c 1'
_atom_sites_solution_hydrogens geom
_atom_sites_solution_primary direct
_atom_sites_solution_secondary difmap
_audit_creation_method SHELXL-97
_cell_angle_alpha 90.00
_cell_angle_beta 106.703(2)
_cell_angle_gamma 90.00
_cell_formula_units_Z 4
_cell_length_a 12.7055(2)
_cell_length_b 16.1466(2)
_cell_length_c 18.7558(3)
_cell_measurement_reflns_used 7906
_cell_measurement_temperature 153(2)
_cell_measurement_theta_max 26.84
_cell_measurement_theta_min 2.27
_cell_volume 3685.42(10)
_computing_cell_refinement 'Bruker SAINT'
_computing_data_collection 'Bruker APEX2'
_computing_data_reduction 'Bruker SAINT'
_computing_molecular_graphics 'Bruker SHELXTL'
_computing_publication_material 'Bruker SHELXTL'
_computing_structure_refinement 'SHELXL-97 (Sheldrick, 2008)'
_computing_structure_solution 'SHELXS-97 (Sheldrick, 2008)'
_diffrn_ambient_temperature 153(2)
_diffrn_measured_fraction_theta_full 0.999
_diffrn_measured_fraction_theta_max 0.999
_diffrn_measurement_device_type 'Bruker APEX-II CCD'
_diffrn_measurement_method '\f and \w scans'
_diffrn_radiation_monochromator graphite
_diffrn_radiation_source 'fine-focus sealed tube'
_diffrn_radiation_type MoK\a
_diffrn_radiation_wavelength 0.71073
_diffrn_reflns_av_R_equivalents 0.0399
_diffrn_reflns_av_sigmaI/netI 0.0355
_diffrn_reflns_limit_h_max 16
_diffrn_reflns_limit_h_min -16
_diffrn_reflns_limit_k_max 20
_diffrn_reflns_limit_k_min -17
_diffrn_reflns_limit_l_max 23
_diffrn_reflns_limit_l_min -23
_diffrn_reflns_number 33004
_diffrn_reflns_theta_full 27.04
_diffrn_reflns_theta_max 27.04
_diffrn_reflns_theta_min 1.67
_exptl_absorpt_coefficient_mu 1.070
_exptl_absorpt_correction_T_max 0.9193
_exptl_absorpt_correction_T_min 0.6929
_exptl_absorpt_correction_type empirical
_exptl_absorpt_process_details 'Bruker SADABS'
_exptl_crystal_colour colorless
_exptl_crystal_density_diffrn 1.699
_exptl_crystal_description plate
_exptl_crystal_F_000 1904
_exptl_crystal_size_max 0.37
_exptl_crystal_size_mid 0.13
_exptl_crystal_size_min 0.08
_refine_diff_density_max 1.829
_refine_diff_density_min -0.990
_refine_diff_density_rms 0.088
_refine_ls_extinction_coef 0
_refine_ls_extinction_method none
_refine_ls_goodness_of_fit_ref 0.905
_refine_ls_hydrogen_treatment constr
_refine_ls_matrix_type full
_refine_ls_number_parameters 435
_refine_ls_number_reflns 8075
_refine_ls_number_restraints 0
_refine_ls_restrained_S_all 0.905
_refine_ls_R_factor_all 0.0475
_refine_ls_R_factor_gt 0.0350
_refine_ls_shift/su_max 0.001
_refine_ls_shift/su_mean 0.000
_refine_ls_structure_factor_coef Fsqd
_refine_ls_weighting_details 'calc w=1/[\s^2^(Fo^2^)+(0.1000P)^2^+0.0000P] where P=(Fo^2^+2Fc^2^)/3'
_refine_ls_weighting_scheme calc
_refine_ls_wR_factor_gt 0.1091
_refine_ls_wR_factor_ref 0.1225
_reflns_number_gt 6575
_reflns_number_total 8075
_reflns_threshold_expression >2sigma(I)
_cod_data_source_file ic3024474_si_002_2.cif
_cod_data_source_block C25H35Cl7N6O7P2Ru
_cod_original_cell_volume 3685.42(9)
_cod_database_code 4333643

loop_
_symmetry_equiv_pos_as_xyz
'x, y, z'
'-x, y+1/2, -z+1/2'
'-x, -y, -z'
'x, -y-1/2, z-1/2'

loop_
_atom_site_label
_atom_site_type_symbol
_atom_site_fract_x
_atom_site_fract_y
_atom_site_fract_z
_atom_site_U_iso_or_equiv
_atom_site_adp_type
_atom_site_occupancy
_atom_site_symmetry_multiplicity
_atom_site_calc_flag
_atom_site_refinement_flags
Ru Ru 0.398585(17) 0.231695(14) 0.988867(11) 0.01347(9) Uani 1 1 d .
Cl1 Cl 0.24732(6) 0.21858(5) 1.04066(4) 0.02176(16) Uani 1 1 d .
Cl2 Cl 0.02860(7) 0.67320(6) 0.02568(5) 0.0380(2) Uani 1 1 d .
Cl3 Cl 0.03875(8) 0.69239(6) 0.18055(5) 0.0394(2) Uani 1 1 d .
Cl4 Cl 0.05709(8) 0.83575(6) 0.09394(7) 0.0460(3) Uani 1 1 d .
Cl5 Cl 0.56776(12) 0.90536(8) 0.77728(6) 0.0625(3) Uani 1 1 d .
Cl6 Cl 0.79414(10) 0.95127(9) 0.83653(10) 0.0764(4) Uani 1 1 d .
Cl7 Cl 0.62384(11) 1.05378(6) 0.86229(6) 0.0526(3) Uani 1 1 d .
P1 P 0.30819(6) 0.19180(5) 0.87633(4) 0.01546(16) Uani 1 1 d .
P2 P 0.34699(6) 0.35990(5) 0.96044(4) 0.01597(16) Uani 1 1 d .
O1 O 0.43452(15) 0.11005(12) 1.02518(11) 0.0170(4) Uani 1 1 d .
O2 O 0.36146(19) 0.11093(15) 0.85130(11) 0.0273(5) Uani 1 1 d .
O3 O 0.3087(2) 0.25483(15) 0.81032(12) 0.0286(5) Uani 1 1 d .
O4 O 0.18135(17) 0.16610(15) 0.85591(11) 0.0249(5) Uani 1 1 d .
O5 O 0.40540(17) 0.41170(13) 0.90932(12) 0.0228(5) Uani 1 1 d .
O6 O 0.21889(16) 0.37087(13) 0.91629(12) 0.0232(5) Uani 1 1 d .
O7 O 0.35958(19) 0.42437(14) 1.02850(12) 0.0261(5) Uani 1 1 d .
N1 N 0.5090(2) 0.25337(16) 1.09715(13) 0.0174(5) Uani 1 1 d .
N2 N 0.60188(19) 0.20626(15) 1.12086(13) 0.0162(5) Uani 1 1 d .
N3 N 0.54042(19) 0.23808(15) 0.95732(13) 0.0165(5) Uani 1 1 d .
N4 N 0.63458(19) 0.20384(15) 1.00205(13) 0.0158(5) Uani 1 1 d .
N5 N 0.73606(19) 0.11475(16) 1.09641(14) 0.0201(5) Uani 1 1 d .
N6 N 0.8251(2) 0.16304(18) 1.13030(15) 0.0270(6) Uani 1 1 d .
C1 C 0.6291(2) 0.15154(18) 1.06575(15) 0.0168(6) Uani 1 1 d .
C2 C 0.5407(2) 0.08328(18) 1.03947(16) 0.0171(6) Uani 1 1 d .
H2A H 0.5497 0.0581 0.9946 0.021 Uiso 1 1 calc R
H2B H 0.5536 0.0406 1.0774 0.021 Uiso 1 1 calc R
C3 C 0.5053(3) 0.2981(2) 1.15566(16) 0.0221(6) Uani 1 1 d .
H3 H 0.4514 0.3372 1.1553 0.027 Uiso 1 1 calc R
C4 C 0.5926(3) 0.2789(2) 1.21757(17) 0.0273(7) Uani 1 1 d .
H4 H 0.6072 0.3011 1.2652 0.033 Uiso 1 1 calc R
C5 C 0.6525(3) 0.2204(2) 1.19354(16) 0.0226(6) Uani 1 1 d .
H5 H 0.7165 0.1950 1.2221 0.027 Uiso 1 1 calc R
C6 C 0.7205(2) 0.21843(19) 0.97494(16) 0.0200(6) Uani 1 1 d .
H6 H 0.7924 0.2005 0.9955 0.024 Uiso 1 1 calc R
C7 C 0.6817(3) 0.26452(19) 0.91159(17) 0.0224(6) Uani 1 1 d .
H7 H 0.7216 0.2844 0.8807 0.027 Uiso 1 1 calc R
C8 C 0.5697(2) 0.27555(18) 0.90291(16) 0.0188(6) Uani 1 1 d .
H8 H 0.5222 0.3051 0.8643 0.023 Uiso 1 1 calc R
C9 C 0.3134(3) 0.0830(2) 0.77526(17) 0.0291(7) Uani 1 1 d .
H9A H 0.2892 0.0261 0.7755 0.035 Uiso 1 1 calc R
H9B H 0.3683 0.0851 0.7485 0.035 Uiso 1 1 calc R
C10 C 0.1334(3) 0.1361(2) 0.78037(17) 0.0279(7) Uani 1 1 d .
H10A H 0.0709 0.1705 0.7557 0.033 Uiso 1 1 calc R
H10B H 0.1070 0.0800 0.7821 0.033 Uiso 1 1 calc R
C11 C 0.2560(3) 0.2256(2) 0.73513(17) 0.0287(7) Uani 1 1 d .
H11A H 0.3079 0.2284 0.7060 0.034 Uiso 1 1 calc R
H11B H 0.1944 0.2613 0.7117 0.034 Uiso 1 1 calc R
C12 C 0.2160(3) 0.1374(2) 0.73588(16) 0.0239(7) Uani 1 1 d .
C13 C 0.1643(3) 0.1104(2) 0.65469(17) 0.0341(8) Uani 1 1 d .
H13A H 0.1010 0.1452 0.6332 0.041 Uiso 1 1 calc R
H13B H 0.2171 0.1205 0.6272 0.041 Uiso 1 1 calc R
C14 C 0.1282(4) 0.0207(3) 0.6434(2) 0.0456(10) Uani 1 1 d .
H14A H 0.1909 -0.0147 0.6617 0.068 Uiso 1 1 calc R
H14B H 0.0954 0.0104 0.5914 0.068 Uiso 1 1 calc R
H14C H 0.0756 0.0097 0.6701 0.068 Uiso 1 1 calc R
C15 C 0.3656(3) 0.4953(2) 0.8893(2) 0.0286(7) Uani 1 1 d .
H15A H 0.3385 0.5000 0.8356 0.034 Uiso 1 1 calc R
H15B H 0.4257 0.5343 0.9068 0.034 Uiso 1 1 calc R
C16 C 0.1823(3) 0.4542(2) 0.8955(2) 0.0345(8) Uani 1 1 d .
H16A H 0.1224 0.4676 0.9160 0.041 Uiso 1 1 calc R
H16B H 0.1547 0.4579 0.8418 0.041 Uiso 1 1 calc R
C17 C 0.3194(3) 0.5074(2) 1.00764(18) 0.0316(8) Uani 1 1 d .
H17A H 0.3788 0.5466 1.0262 0.038 Uiso 1 1 calc R
H17B H 0.2619 0.5202 1.0305 0.038 Uiso 1 1 calc R
C18 C 0.2741(2) 0.51685(19) 0.92332(17) 0.0215(6) Uani 1 1 d .
C19 C 0.2330(3) 0.6060(2) 0.9037(2) 0.0300(7) Uani 1 1 d .
H19A H 0.1861 0.6209 0.9344 0.036 Uiso 1 1 calc R
H19B H 0.2958 0.6429 0.9167 0.036 Uiso 1 1 calc R
C20 C 0.1697(3) 0.6207(2) 0.8226(2) 0.0429(10) Uani 1 1 d .
H20A H 0.2131 0.6026 0.7913 0.064 Uiso 1 1 calc R
H20B H 0.1539 0.6787 0.8147 0.064 Uiso 1 1 calc R
H20C H 0.1021 0.5900 0.8107 0.064 Uiso 1 1 calc R
C21 C 0.9105(3) 0.1144(2) 1.1333(2) 0.0355(8) Uani 1 1 d .
H21 H 0.9832 0.1298 1.1550 0.043 Uiso 1 1 calc R
C22 C 0.8784(3) 0.0371(2) 1.1001(2) 0.0349(8) Uani 1 1 d .
H22 H 0.9240 -0.0064 1.0955 0.042 Uiso 1 1 calc R
C23 C 0.7674(3) 0.0388(2) 1.07609(18) 0.0264(7) Uani 1 1 d .
H23 H 0.7213 -0.0030 1.0508 0.032 Uiso 1 1 calc R
C24 C -0.0055(3) 0.7384(2) 0.09165(19) 0.0274(7) Uani 1 1 d .
H24 H -0.0854 0.7457 0.0777 0.033 Uiso 1 1 calc R
C25 C 0.6652(3) 0.9520(2) 0.85244(19) 0.0284(7) Uani 1 1 d .
H25 H 0.6692 0.9210 0.8981 0.034 Uiso 1 1 calc R

loop_
_atom_site_aniso_label
_atom_site_aniso_U_11
_atom_site_aniso_U_22
_atom_site_aniso_U_33
_atom_site_aniso_U_23
_atom_site_aniso_U_13
_atom_site_aniso_U_12
Ru 0.01312(13) 0.01417(14) 0.01286(13) 0.00063(8) 0.00331(9) 0.00058(8)
Cl1 0.0176(3) 0.0284(4) 0.0211(3) 0.0044(3) 0.0084(3) 0.0032(3)
Cl2 0.0308(4) 0.0453(6) 0.0388(5) -0.0124(4) 0.0114(4) 0.0011(4)
Cl3 0.0391(5) 0.0410(6) 0.0312(4) -0.0003(4) -0.0008(4) 0.0049(4)
Cl4 0.0395(5) 0.0309(5) 0.0781(7) -0.0049(5) 0.0336(5) -0.0026(4)
Cl5 0.0909(9) 0.0528(7) 0.0399(5) -0.0116(5) 0.0125(6) -0.0242(6)
Cl6 0.0507(6) 0.0705(9) 0.1233(12) 0.0330(9) 0.0495(8) 0.0120(6)
Cl7 0.0998(9) 0.0249(5) 0.0444(5) 0.0035(4) 0.0389(6) 0.0124(5)
P1 0.0148(3) 0.0162(4) 0.0147(3) 0.0001(3) 0.0031(3) -0.0002(3)
P2 0.0146(3) 0.0149(4) 0.0176(3) 0.0001(3) 0.0033(3) 0.0005(3)
O1 0.0174(9) 0.0143(10) 0.0189(9) 0.0015(8) 0.0044(8) -0.0006(8)
O2 0.0297(11) 0.0305(13) 0.0176(10) -0.0067(9) 0.0001(9) 0.0117(10)
O3 0.0404(14) 0.0269(12) 0.0149(10) 0.0023(9) 0.0022(10) -0.0096(10)
O4 0.0187(10) 0.0369(13) 0.0186(10) -0.0080(9) 0.0048(8) -0.0050(9)
O5 0.0215(10) 0.0163(11) 0.0336(11) 0.0075(9) 0.0129(9) 0.0038(8)
O6 0.0146(10) 0.0138(11) 0.0365(12) 0.0039(9) -0.0001(9) 0.0002(8)
O7 0.0357(12) 0.0189(12) 0.0220(10) -0.0034(9) 0.0055(9) 0.0050(10)
N1 0.0185(12) 0.0161(12) 0.0174(12) -0.0004(10) 0.0048(10) 0.0011(10)
N2 0.0157(11) 0.0160(12) 0.0157(11) -0.0014(10) 0.0027(9) 0.0014(10)
N3 0.0175(12) 0.0165(13) 0.0149(11) -0.0019(9) 0.0034(9) 0.0017(9)
N4 0.0164(11) 0.0140(12) 0.0176(11) 0.0006(9) 0.0056(9) 0.0002(9)
N5 0.0168(12) 0.0202(13) 0.0225(12) 0.0021(10) 0.0042(10) 0.0024(10)
N6 0.0190(12) 0.0313(16) 0.0271(13) -0.0034(12) 0.0008(11) 0.0017(11)
C1 0.0173(13) 0.0166(14) 0.0168(13) 0.0014(11) 0.0054(11) 0.0043(11)
C2 0.0191(13) 0.0134(14) 0.0181(13) 0.0001(11) 0.0042(11) -0.0022(11)
C3 0.0273(15) 0.0208(16) 0.0202(14) -0.0029(12) 0.0100(12) 0.0040(13)
C4 0.0341(18) 0.0304(19) 0.0165(14) -0.0051(13) 0.0059(13) 0.0002(14)
C5 0.0218(15) 0.0258(17) 0.0161(13) -0.0011(12) -0.0013(12) -0.0001(12)
C6 0.0150(13) 0.0238(16) 0.0219(14) -0.0035(12) 0.0063(11) -0.0010(11)
C7 0.0221(15) 0.0249(17) 0.0232(15) -0.0019(12) 0.0115(12) -0.0036(12)
C8 0.0205(14) 0.0182(16) 0.0183(13) 0.0019(11) 0.0066(11) -0.0008(11)
C9 0.0332(17) 0.0318(19) 0.0206(15) -0.0083(13) 0.0050(13) 0.0065(15)
C10 0.0231(15) 0.0348(19) 0.0219(15) -0.0067(14) 0.0002(12) -0.0049(14)
C11 0.0382(19) 0.0319(19) 0.0128(14) 0.0018(12) 0.0022(13) -0.0029(15)
C12 0.0282(16) 0.0259(17) 0.0151(13) -0.0044(12) 0.0020(12) -0.0003(13)
C13 0.042(2) 0.038(2) 0.0185(15) -0.0047(14) 0.0023(14) -0.0076(16)
C14 0.052(2) 0.053(3) 0.0333(19) -0.0204(18) 0.0162(18) -0.024(2)
C15 0.0314(17) 0.0176(16) 0.0408(18) 0.0083(14) 0.0167(15) 0.0048(13)
C16 0.0202(15) 0.0184(17) 0.055(2) 0.0071(16) -0.0055(15) 0.0019(13)
C17 0.044(2) 0.0209(18) 0.0285(17) -0.0022(14) 0.0075(15) 0.0094(15)
C18 0.0183(14) 0.0161(15) 0.0283(15) -0.0004(12) 0.0040(12) 0.0021(12)
C19 0.0291(17) 0.0160(16) 0.0425(19) 0.0031(14) 0.0064(15) 0.0053(13)
C20 0.0310(18) 0.0226(19) 0.062(3) 0.0116(18) -0.0070(18) 0.0032(15)
C21 0.0192(15) 0.044(2) 0.0399(19) 0.0026(17) 0.0032(14) 0.0075(15)
C22 0.0309(17) 0.032(2) 0.043(2) 0.0057(16) 0.0129(16) 0.0114(15)
C23 0.0284(16) 0.0206(17) 0.0299(16) 0.0028(13) 0.0077(13) 0.0065(13)
C24 0.0206(15) 0.0293(19) 0.0324(17) -0.0008(14) 0.0076(13) 0.0007(13)
C25 0.0365(18) 0.0213(17) 0.0320(17) 0.0026(14) 0.0172(15) 0.0009(14)

loop_
_atom_type_symbol
_atom_type_description
_atom_type_scat_dispersion_real
_atom_type_scat_dispersion_imag
_atom_type_scat_source
C C 0.0033 0.0016 'International Tables Vol C Tables 4.2.6.8 and 6.1.1.4'
H H 0.0000 0.0000 'International Tables Vol C Tables 4.2.6.8 and 6.1.1.4'
N N 0.0061 0.0033 'International Tables Vol C Tables 4.2.6.8 and 6.1.1.4'
O O 0.0106 0.0060 'International Tables Vol C Tables 4.2.6.8 and 6.1.1.4'
P P 0.1023 0.0942 'International Tables Vol C Tables 4.2.6.8 and 6.1.1.4'
Cl Cl 0.1484 0.1585 'International Tables Vol C Tables 4.2.6.8 and 6.1.1.4'
Ru Ru -1.2594 0.8363 'International Tables Vol C Tables 4.2.6.8 and 6.1.1.4'

loop_
_geom_angle_atom_site_label_1
_geom_angle_atom_site_label_2
_geom_angle_atom_site_label_3
_geom_angle
N3 Ru O1 90.77(9)
N3 Ru N1 82.81(9)
O1 Ru N1 79.74(9)
N3 Ru P1 89.86(7)
O1 Ru P1 92.44(6)
N1 Ru P1 169.17(7)
N3 Ru P2 96.22(7)
O1 Ru P2 172.48(6)
N1 Ru P2 98.35(7)
P1 Ru P2 90.34(3)
N3 Ru Cl1 172.80(7)
O1 Ru Cl1 84.86(6)
N1 Ru Cl1 90.76(7)
P1 Ru Cl1 96.03(3)
P2 Ru Cl1 87.91(3)
O4 P1 O2 101.52(13)
O4 P1 O3 101.96(12)
O2 P1 O3 101.25(13)
O4 P1 Ru 121.34(8)
O2 P1 Ru 111.93(8)
O3 P1 Ru 116.10(9)
O5 P2 O6 102.00(12)
O5 P2 O7 100.26(12)
O6 P2 O7 101.01(12)
O5 P2 Ru 118.70(8)
O6 P2 Ru 114.63(8)
O7 P2 Ru 117.44(9)
C2 O1 Ru 118.20(17)
C9 O2 P1 116.52(19)
C11 O3 P1 116.1(2)
C10 O4 P1 115.51(18)
C15 O5 P2 116.87(18)
C16 O6 P2 116.22(19)
C17 O7 P2 115.79(19)
C3 N1 N2 105.5(2)
C3 N1 Ru 134.9(2)
N2 N1 Ru 119.16(18)
C5 N2 N1 110.5(2)
C5 N2 C1 132.1(2)
N1 N2 C1 117.4(2)
C8 N3 N4 105.5(2)
C8 N3 Ru 135.0(2)
N4 N3 Ru 119.27(18)
C6 N4 N3 111.0(2)
C6 N4 C1 129.3(2)
N3 N4 C1 119.4(2)
N6 N5 C23 111.6(2)
N6 N5 C1 120.5(2)
C23 N5 C1 124.8(3)
C21 N6 N5 103.8(3)
N5 C1 N2 110.6(2)
N5 C1 N4 107.4(2)
N2 C1 N4 107.4(2)
N5 C1 C2 110.4(2)
N2 C1 C2 110.7(2)
N4 C1 C2 110.3(2)
O1 C2 C1 114.9(2)
N1 C3 C4 111.1(3)
C5 C4 C3 105.3(3)
N2 C5 C4 107.5(3)
N4 C6 C7 107.0(3)
C6 C7 C8 105.8(3)
N3 C8 C7 110.7(3)
O2 C9 C12 110.6(3)
O4 C10 C12 111.6(2)
O3 C11 C12 111.0(2)
C11 C12 C10 107.8(3)
C11 C12 C9 108.6(3)
C10 C12 C9 108.6(3)
C11 C12 C13 107.9(3)
C10 C12 C13 112.0(3)
C9 C12 C13 111.9(3)
C14 C13 C12 115.8(3)
O5 C15 C18 110.9(2)
O6 C16 C18 111.9(2)
O7 C17 C18 111.8(2)
C15 C18 C16 108.0(3)
C15 C18 C17 107.8(3)
C16 C18 C17 108.2(3)
C15 C18 C19 111.2(3)
C16 C18 C19 111.5(3)
C17 C18 C19 110.0(3)
C20 C19 C18 115.5(3)
N6 C21 C22 112.2(3)
C23 C22 C21 105.8(3)
C22 C23 N5 106.5(3)
Cl4 C24 Cl3 109.59(19)
Cl4 C24 Cl2 110.47(18)
Cl3 C24 Cl2 109.54(19)
Cl6 C25 Cl7 110.42(19)
Cl6 C25 Cl5 109.82(19)
Cl7 C25 Cl5 108.89(19)

loop_
_geom_bond_atom_site_label_1
_geom_bond_atom_site_label_2
_geom_bond_distance
Ru N3 2.055(2)
Ru O1 2.086(2)
Ru N1 2.140(2)
Ru P1 2.1899(7)
Ru P2 2.1905(8)
Ru Cl1 2.3990(7)
Cl2 C24 1.771(3)
Cl3 C24 1.764(4)
Cl4 C24 1.756(4)
Cl5 C25 1.756(4)
Cl6 C25 1.748(3)
Cl7 C25 1.751(3)
P1 O4 1.600(2)
P1 O2 1.602(2)
P1 O3 1.604(2)
P2 O5 1.606(2)
P2 O6 1.610(2)
P2 O7 1.619(2)
O1 C2 1.367(3)
O2 C9 1.452(4)
O3 C11 1.455(4)
O4 C10 1.455(3)
O5 C15 1.453(4)
O6 C16 1.441(4)
O7 C17 1.448(4)
N1 C3 1.326(4)
N1 N2 1.366(3)
N2 C5 1.349(4)
N2 C1 1.474(4)
N3 C8 1.328(4)
N3 N4 1.365(3)
N4 C6 1.351(4)
N4 C1 1.481(4)
N5 N6 1.371(4)
N5 C23 1.377(4)
N5 C1 1.442(3)
N6 C21 1.327(4)
C1 C2 1.550(4)
C3 C4 1.391(4)
C4 C5 1.368(5)
C6 C7 1.368(4)
C7 C8 1.396(4)
C9 C12 1.524(4)
C10 C12 1.518(4)
C11 C12 1.513(5)
C12 C13 1.538(4)
C13 C14 1.515(5)
C15 C18 1.518(4)
C16 C18 1.518(4)
C17 C18 1.527(4)
C18 C19 1.539(4)
C19 C20 1.521(5)
C21 C22 1.403(6)
C22 C23 1.351(5)
